data_7025716
loop_
_publ_author_name
'Yu, Xiao-Yang'
'Ye, Ling'
'Zhang, Xiao'
'Cui, Xiao-Bing'
'Zhang, Jian-Po'
'Xu, Ji-Qing'
'Hou, Qin'
'Wang, Tie-Gang'

_publ_section_title
;
 Fluorescent metal-organic polymers of zinc and cadmium from hydrothermal
 in situ acylation reaction.
;
_journal_issue 44
_journal_name_full 'Dalton transactions (Cambridge, England : 2003)'
_journal_page_first 10617
_journal_page_last 10625
_journal_paper_doi 10.1039/c002946g
_journal_volume 39
_journal_year 2010
_chemical_formula_sum 'C10 H6 N4 O5 Zn'
_chemical_formula_weight 327.56
_chemical_name_systematic
;
?
;
_space_group_IT_number 2
_symmetry_cell_setting triclinic
_symmetry_space_group_name_Hall '-P 1'
_symmetry_space_group_name_H-M 'P -1'
_atom_sites_solution_hydrogens geom
_atom_sites_solution_primary direct
_atom_sites_solution_secondary difmap
_audit_creation_method SHELXL-97
_cell_angle_alpha 111.09(3)
_cell_angle_beta 105.97(3)
_cell_angle_gamma 95.67(3)
_cell_formula_units_Z 2
_cell_length_a 7.3032(15)
_cell_length_b 8.0590(16)
_cell_length_c 9.7201(19)
_cell_measurement_temperature 293(2)
_cell_volume 500.5(2)
_computing_structure_refinement 'SHELXL-97 (Sheldrick, 1997)'
_computing_structure_solution 'SHELXS-97 (Sheldrick, 1990)'
_diffrn_ambient_temperature 293(2)
_diffrn_measured_fraction_theta_full 0.988
_diffrn_measured_fraction_theta_max 0.988
_diffrn_radiation_monochromator graphite
_diffrn_radiation_source 'fine-focus sealed tube'
_diffrn_radiation_type MoK\a
_diffrn_radiation_wavelength 0.71073
_diffrn_reflns_av_R_equivalents 0.0275
_diffrn_reflns_av_sigmaI/netI 0.0372
_diffrn_reflns_limit_h_max 9
_diffrn_reflns_limit_h_min -9
_diffrn_reflns_limit_k_max 10
_diffrn_reflns_limit_k_min -10
_diffrn_reflns_limit_l_max 12
_diffrn_reflns_limit_l_min -12
_diffrn_reflns_number 4977
_diffrn_reflns_theta_full 27.48
_diffrn_reflns_theta_max 27.48
_diffrn_reflns_theta_min 3.13
_exptl_absorpt_coefficient_mu 2.485
_exptl_absorpt_correction_T_max 0.7839
_exptl_absorpt_correction_T_min 0.7530
_exptl_absorpt_correction_type empirical
_exptl_crystal_density_diffrn 2.173
_exptl_crystal_density_method 'not measured'
_exptl_crystal_F_000 328
_exptl_crystal_size_max 0.12
_exptl_crystal_size_mid 0.11
_exptl_crystal_size_min 0.10
_refine_diff_density_max 0.457
_refine_diff_density_min -0.383
_refine_diff_density_rms 0.112
_refine_ls_extinction_method none
_refine_ls_goodness_of_fit_ref 1.111
_refine_ls_hydrogen_treatment mixed
_refine_ls_matrix_type full
_refine_ls_number_parameters 189
_refine_ls_number_reflns 2283
_refine_ls_number_restraints 0
_refine_ls_restrained_S_all 1.111
_refine_ls_R_factor_all 0.0424
_refine_ls_R_factor_gt 0.0325
_refine_ls_shift/su_max 0.000
_refine_ls_shift/su_mean 0.000
_refine_ls_structure_factor_coef Fsqd
_refine_ls_weighting_details 'calc w=1/[\s^2^(Fo^2^)+(0.0300P)^2^+0.9672P] where P=(Fo^2^+2Fc^2^)/3'
_refine_ls_weighting_scheme calc
_refine_ls_wR_factor_gt 0.0697
_refine_ls_wR_factor_ref 0.0854
_reflns_number_gt 1946
_reflns_number_total 2283
_reflns_threshold_expression >2sigma(I)
_cod_data_source_file c002946g.txt
_cod_data_source_block p-3
_cod_depositor_comments
;
The following automatic conversions were performed:

'_symmetry_cell_setting' value 'Triclinic' changed to 'triclinic'
according to /home/saulius/struct/CIF-dictionaries/cif_core.dic
dictionary named 'cif_core.dic' version 2.4.2 from 2011-04-26.

Automatic conversion script
Id: cif_fix_values 1891 2012-01-12 08:04:46Z andrius 
;
_cod_original_cell_volume 500.51(17)
_cod_original_sg_symbol_H-M P-1
_cod_database_code 7025716

loop_
_symmetry_equiv_pos_as_xyz
'x, y, z'
'-x, -y, -z'

loop_
_atom_site_label
_atom_site_type_symbol
_atom_site_fract_x
_atom_site_fract_y
_atom_site_fract_z
_atom_site_U_iso_or_equiv
_atom_site_adp_type
_atom_site_occupancy
_atom_site_symmetry_multiplicity
_atom_site_calc_flag
_atom_site_refinement_flags
Zn1 Zn 0.44895(5) 0.64923(5) 0.89033(4) 0.01923(13) Uani 1 1 d .
O1 O 0.5016(4) 0.8120(3) 0.7948(3) 0.0243(5) Uani 1 1 d .
O2 O 0.1572(4) 0.5829(4) 0.1748(3) 0.0355(7) Uani 1 1 d .
O3 O 0.6010(3) 0.6121(3) 1.2117(2) 0.0203(5) Uani 1 1 d .
O4 O 1.0456(4) 1.1761(3) 1.2047(3) 0.0271(6) Uani 1 1 d .
C1 C 0.8656(4) 0.8699(4) 1.3592(3) 0.0141(6) Uani 1 1 d .
C2 C 0.7166(4) 0.7416(4) 1.2118(3) 0.0161(6) Uani 1 1 d .
C3 C 0.8924(4) 0.8429(4) 1.4965(3) 0.0169(6) Uani 1 1 d .
H3 H 0.8216 0.7393 1.4948 0.020 Uiso 1 1 calc R
C4 C 0.9741(4) 1.0279(4) 1.3638(3) 0.0143(6) Uani 1 1 d .
C5 C 0.9492(5) 1.0474(4) 1.2153(4) 0.0191(6) Uani 1 1 d .
C6 C 0.5914(4) 1.0542(4) 0.6609(4) 0.0184(6) Uani 1 1 d .
H6 H 0.6529 1.0901 0.7677 0.022 Uiso 1 1 calc R
C7 C 0.4233(5) 0.7583(4) 0.6430(4) 0.0198(6) Uani 1 1 d .
C8 C 0.2466(5) 0.6464(4) 0.3182(4) 0.0210(7) Uani 1 1 d .
C9 C 0.4658(4) 0.8843(4) 0.5725(3) 0.0163(6) Uani 1 1 d .
C10 C 0.3746(4) 0.8291(4) 0.4096(3) 0.0156(6) Uani 1 1 d .
N1 N 0.2281(5) 0.5502(4) 0.4011(3) 0.0296(7) Uani 1 1 d .
H1 H 0.1562 0.4419 0.3482 0.036 Uiso 1 1 calc R
N2 N 0.3080(5) 0.5991(4) 0.5611(3) 0.0301(7) Uani 1 1 d .
N3 N 0.6929(4) 0.7684(4) 1.0830(3) 0.0189(6) Uani 1 1 d .
N4 N 0.8158(4) 0.9160(4) 1.0889(3) 0.0241(6) Uani 1 1 d .
H4 H 0.8046 0.9233 1.0010 0.029 Uiso 1 1 calc R
O1W O 0.2248(4) 0.6881(4) 0.9653(3) 0.0303(6) Uani 1 1 d .
H1WA H 0.208(9) 0.629(9) 1.011(8) 0.08(2) Uiso 1 1 d .
H1WB H 0.125(10) 0.710(9) 0.915(8) 0.09(2) Uiso 1 1 d .

loop_
_atom_site_aniso_label
_atom_site_aniso_U_11
_atom_site_aniso_U_22
_atom_site_aniso_U_33
_atom_site_aniso_U_23
_atom_site_aniso_U_13
_atom_site_aniso_U_12
Zn1 0.0242(2) 0.01561(19) 0.01293(18) 0.00723(14) 0.00016(14) -0.00517(13)
O1 0.0348(13) 0.0199(12) 0.0144(10) 0.0093(9) 0.0033(10) -0.0047(10)
O2 0.0427(15) 0.0332(15) 0.0157(11) 0.0105(11) -0.0041(11) -0.0183(12)
O3 0.0278(12) 0.0116(10) 0.0155(10) 0.0013(8) 0.0066(9) -0.0039(9)
O4 0.0364(14) 0.0220(12) 0.0171(11) 0.0104(10) 0.0028(10) -0.0099(10)
C1 0.0162(14) 0.0113(13) 0.0108(13) 0.0028(11) 0.0017(11) 0.0003(11)
C2 0.0166(14) 0.0141(14) 0.0138(14) 0.0055(11) 0.0011(12) -0.0005(11)
C3 0.0162(14) 0.0165(14) 0.0164(14) 0.0091(12) 0.0020(12) -0.0026(11)
C4 0.0177(14) 0.0131(14) 0.0118(13) 0.0060(11) 0.0042(11) 0.0013(11)
C5 0.0206(15) 0.0210(16) 0.0141(14) 0.0100(12) 0.0016(12) -0.0018(12)
C6 0.0216(15) 0.0194(15) 0.0125(13) 0.0086(12) 0.0016(12) 0.0003(12)
C7 0.0245(16) 0.0207(16) 0.0152(14) 0.0110(12) 0.0047(12) 0.0001(12)
C8 0.0244(16) 0.0164(15) 0.0168(14) 0.0055(12) 0.0033(13) -0.0031(12)
C9 0.0188(15) 0.0164(15) 0.0143(14) 0.0087(12) 0.0040(12) 0.0020(11)
C10 0.0187(15) 0.0126(14) 0.0137(14) 0.0041(11) 0.0049(12) 0.0017(11)
N1 0.0426(18) 0.0158(14) 0.0163(13) 0.0054(11) -0.0031(13) -0.0130(12)
N2 0.0391(17) 0.0266(16) 0.0183(14) 0.0148(12) -0.0017(13) -0.0105(13)
N3 0.0233(13) 0.0161(13) 0.0114(12) 0.0051(10) 0.0008(10) -0.0056(10)
N4 0.0310(15) 0.0255(15) 0.0097(11) 0.0097(11) -0.0005(11) -0.0093(12)
O1W 0.0254(14) 0.0436(17) 0.0260(13) 0.0212(13) 0.0060(11) 0.0046(12)

loop_
_atom_type_symbol
_atom_type_description
_atom_type_scat_dispersion_real
_atom_type_scat_dispersion_imag
_atom_type_scat_source
C C 0.0033 0.0016 'International Tables Vol C Tables 4.2.6.8 and 6.1.1.4'
H H 0.0000 0.0000 'International Tables Vol C Tables 4.2.6.8 and 6.1.1.4'
N N 0.0061 0.0033 'International Tables Vol C Tables 4.2.6.8 and 6.1.1.4'
O O 0.0106 0.0060 'International Tables Vol C Tables 4.2.6.8 and 6.1.1.4'
Zn Zn 0.2839 1.4301 'International Tables Vol C Tables 4.2.6.8 and 6.1.1.4'

loop_
_geom_angle_atom_site_label_1
_geom_angle_atom_site_label_2
_geom_angle_atom_site_label_3
_geom_angle
_geom_angle_site_symmetry_1
_geom_angle_site_symmetry_3
O3 Zn1 O1 124.17(10) 2_667 .
O3 Zn1 O1W 102.53(12) 2_667 .
O1 Zn1 O1W 112.08(12) . .
O3 Zn1 N3 115.59(11) 2_667 .
O1 Zn1 N3 95.39(10) . .
O1W Zn1 N3 106.28(12) . .
C7 O1 Zn1 119.3(2) . .
C2 O3 Zn1 133.6(2) . 2_667
C3 C1 C4 119.6(3) . .
C3 C1 C2 120.6(3) . .
C4 C1 C2 119.7(3) . .
O3 C2 N3 120.0(3) . .
O3 C2 C1 119.7(3) . .
N3 C2 C1 120.1(3) . .
C4 C3 C1 119.5(3) 2_778 .
C4 C3 H3 120.3 2_778 .
C1 C3 H3 120.3 . .
C3 C4 C1 120.9(3) 2_778 .
C3 C4 C5 120.9(3) 2_778 .
C1 C4 C5 118.1(3) . .
O4 C5 N4 120.9(3) . .
O4 C5 C4 123.4(3) . .
N4 C5 C4 115.6(3) . .
C9 C6 C10 120.2(3) . 2_676
C9 C6 H6 119.9 . .
C10 C6 H6 119.9 2_676 .
N2 C7 O1 119.4(3) . .
N2 C7 C9 122.2(3) . .
O1 C7 C9 118.4(3) . .
O2 C8 N1 120.7(3) . .
O2 C8 C10 124.6(3) . .
N1 C8 C10 114.7(3) . .
C6 C9 C10 119.7(3) . .
C6 C9 C7 121.9(3) . .
C10 C9 C7 118.3(3) . .
C6 C10 C9 120.0(3) 2_676 .
C6 C10 C8 121.4(3) 2_676 .
C9 C10 C8 118.6(3) . .
C8 N1 N2 129.3(3) . .
C8 N1 H1 115.3 . .
N2 N1 H1 115.3 . .
C7 N2 N1 116.8(3) . .
C2 N3 N4 118.5(2) . .
C2 N3 Zn1 123.6(2) . .
N4 N3 Zn1 116.08(19) . .
C5 N4 N3 127.5(3) . .
C5 N4 H4 116.2 . .
N3 N4 H4 116.2 . .
Zn1 O1W H1WA 113(5) . .
Zn1 O1W H1WB 123(4) . .
H1WA O1W H1WB 115(6) . .

loop_
_geom_bond_atom_site_label_1
_geom_bond_atom_site_label_2
_geom_bond_distance
_geom_bond_site_symmetry_2
Zn1 O3 1.923(2) 2_667
Zn1 O1 1.925(2) .
Zn1 O1W 1.976(3) .
Zn1 N3 2.033(3) .
O1 C7 1.311(4) .
O2 C8 1.245(4) .
O3 C2 1.276(4) .
O3 Zn1 1.923(2) 2_667
O4 C5 1.246(4) .
C1 C3 1.393(4) .
C1 C4 1.411(4) .
C1 C2 1.469(4) .
C2 N3 1.314(4) .
C3 C4 1.389(4) 2_778
C3 H3 0.9300 .
C4 C3 1.389(4) 2_778
C4 C5 1.472(4) .
C5 N4 1.335(4) .
C6 C9 1.388(4) .
C6 C10 1.388(4) 2_676
C6 H6 0.9300 .
C7 N2 1.293(4) .
C7 C9 1.467(4) .
C8 N1 1.326(4) .
C8 C10 1.469(4) .
C9 C10 1.415(4) .
C10 C6 1.388(4) 2_676
N1 N2 1.388(4) .
N1 H1 0.8600 .
N3 N4 1.391(4) .
N4 H4 0.8600 .
O1W H1WA 0.79(7) .
O1W H1WB 0.83(7) .

loop_
_geom_hbond_atom_site_label_D
_geom_hbond_atom_site_label_H
_geom_hbond_atom_site_label_A
_geom_hbond_distance_DH
_geom_hbond_distance_HA
_geom_hbond_distance_DA
_geom_hbond_angle_DHA
_geom_hbond_site_symmetry_A
O1W H1WA O2 0.79(7) 1.87(7) 2.611(4) 156(7) 1_556
O1W H1WB O4 0.83(7) 1.99(7) 2.786(4) 161(6) 2_677
N1 H1 O4 0.86 2.02 2.859(4) 165.4 1_444
